data_1001621
loop_
_publ_author_name
'Leclaire, A'
Chardon
'Borel, M M'
'Raveau, B'

_publ_section_title
;
A mixed valent titanium diphosphate with an intersecting tunnel
structure K~0.~/5~8~TiP~2~O~7~
;
_journal_coden_ASTM JSSCBI
_journal_name_full 'Journal of Solid State Chemistry'
_journal_page_first 83
_journal_page_last 87
_journal_paper_doi 10.1006/jssc.1994.1075
_journal_volume 109
_journal_year 1994
_chemical_formula_structural 'K0.58 Ti (P2 O7)'
_chemical_formula_sum 'K0.58 O7 P2 Ti'
_chemical_name_systematic 'Potassium titanium diphosphate (0.58/1/1)'
_space_group_IT_number 15
_symmetry_cell_setting monoclinic
_symmetry_Int_Tables_number 15
_symmetry_space_group_name_Hall '-C 2yc'
_symmetry_space_group_name_H-M 'C 1 2/c 1'
_cell_angle_alpha 90
_cell_angle_beta 119.73(1)
_cell_angle_gamma 90
_cell_formula_units_Z 8
_cell_length_a 17.85199(200)
_cell_length_b 6.298(1)
_cell_length_c 12.181(2)
_cell_volume 1189.3
_refine_ls_R_factor_all 0.0522
_cod_original_formula_sum 'K.58 O7 P2 Ti'
_cod_database_code 1001621

loop_
_symmetry_equiv_pos_as_xyz
x,y,z
-x,y,1/2-z
-x,-y,-z
x,-y,1/2+z
1/2+x,1/2+y,z
1/2-x,1/2+y,1/2-z
1/2-x,1/2-y,-z
1/2+x,1/2-y,1/2+z

loop_
_atom_site_label
_atom_site_type_symbol
_atom_site_symmetry_multiplicity
_atom_site_Wyckoff_symbol
_atom_site_fract_x
_atom_site_fract_y
_atom_site_fract_z
_atom_site_occupancy
_atom_site_attached_hydrogens
_atom_site_calc_flag
Ti1 Ti3+ 8 f 0.36879(9) 0.1029(4) 0.2804(1) 1. 0 d
P1 P5+ 8 f 0.4133(1) 0.1114(5) 0.0463(2) 1. 0 d
P2 P5+ 8 f 0.1534(1) 0.1155(5) 0.1686(2) 1. 0 d
K1 K1+ 8 f 0.2701(4) 0.331(2) 0.5091(5) 0.5 0 d
K2 K1+ 4 e 0. 0.11(1) 0.25 0.08(1) 0 d
O1 O2- 8 f 0.2443(4) 0.112(2) 0.1881(6) 1. 0 d
O2 O2- 8 f 0.3593(4) -0.210(1) 0.2553(5) 1. 0 d
O3 O2- 8 f 0.3648(4) 0.141(2) 0.1177(5) 1. 0 d
O4 O2- 8 f 0.4931(4) 0.068(1) 0.3683(5) 1. 0 d
O5 O2- 8 f 0.3775(4) 0.408(2) 0.3101(6) 1. 0 d
O6 O2- 8 f 0.3688(4) 0.056(1) 0.4442(6) 1. 0 d
O7 O2- 8 f 0.0923(4) 0.167(1) 0.0220(6) 1. 0 d

loop_
_atom_type_symbol
_atom_type_oxidation_number
Ti3+ 3.420
P5+ 5.000
K1+ 1.000
O2- -2.000
